data_1566762
loop_
_publ_author_name
'Evans, Matthew J.'
'Anker, Mathew D.'
'McMullin, Claire L.'
'Neale, Samuel E.'
'Rajabi, Nasir A.'
'Coles, Martyn P.'

_publ_section_title
;
 Carbon--chalcogen bond formation initiated by [Al(NONDipp)(E)]&#x2212;
 anions containing Al--E{16} (E{16} = S, Se) multiple bonds
;
_journal_name_full 'Chemical Science'
_journal_paper_doi 10.1039/D2SC01064J
_journal_year 2022
_chemical_formula_moiety 'C42 H58 Al K N2 O3 S Si2, C7 H8'
_chemical_formula_sum 'C49 H66 Al K N2 O3 S Si2'
_chemical_formula_weight 885.35
_space_group_IT_number 14
_space_group_name_Hall '-P 2yn'
_space_group_name_H-M_alt 'P 1 21/n 1'
_symmetry_cell_setting monoclinic
_symmetry_Int_Tables_number 14
_symmetry_space_group_name_Hall '-P 2yn'
_symmetry_space_group_name_H-M 'P 1 21/n 1'
_atom_sites_solution_hydrogens geom
_audit_conform_dict_location ftp://ftp.iucr.org/pub/cif_core.dic
_audit_conform_dict_name cif_core.dic
_audit_conform_dict_version 2.4.3
_audit_creation_date 2020-05-28T14:42:24-00:00
_audit_creation_method 'WinGX routine CIF_UPDATE'
_audit_update_record
;
2021-07-17 deposited with the CCDC.	2022-03-31 downloaded from the CCDC.
;
_cell_angle_alpha 90
_cell_angle_beta 104.1317(6)
_cell_angle_gamma 90
_cell_formula_units_Z 4
_cell_length_a 14.78551(10)
_cell_length_b 13.04163(7)
_cell_length_c 25.96015(16)
_cell_measurement_reflns_used 36788
_cell_measurement_temperature 119.98(10)
_cell_measurement_theta_max 73.565
_cell_measurement_theta_min 3.816
_cell_measurement_wavelength 1.54184
_cell_volume 4854.33(5)
_computing_cell_refinement 'CrysAlisPro 1.171.40.53 (Rigaku OD, 2019)'
_computing_data_collection 'CrysAlisPro 1.171.40.53 (Rigaku OD, 2019)'
_computing_data_reduction 'CrysAlisPro 1.171.40.53 (Rigaku OD, 2019)'
_computing_molecular_graphics 'Ortep for Windows (Farrugia, 2012)'
_computing_publication_material 'WinGX publication routines (Farrugia, 2012)'
_computing_structure_refinement 'SHELXL-2014/6 (Sheldrick, 2014)'
_diffrn_ambient_temperature 119.98(10)
_diffrn_detector 'CCD plate'
_diffrn_detector_area_resol_mean 8.0856
_diffrn_measured_fraction_theta_full 0.985
_diffrn_measured_fraction_theta_max 0.9962
_diffrn_measurement_device 'four-circle diffractometer'
_diffrn_measurement_device_type 'SuperNova, Dual, Cu at home/near, EosS2'
_diffrn_measurement_method '\w scans'
_diffrn_orient_matrix_type 'CrysAlisPro convention (1999,Acta A55,543-557)'
_diffrn_orient_matrix_UB_11 0.0774025
_diffrn_orient_matrix_UB_12 0.0729916
_diffrn_orient_matrix_UB_13 -0.0079843
_diffrn_orient_matrix_UB_21 0.0210364
_diffrn_orient_matrix_UB_22 -0.0728956
_diffrn_orient_matrix_UB_23 -0.042305
_diffrn_orient_matrix_UB_31 -0.0715748
_diffrn_orient_matrix_UB_32 0.0573915
_diffrn_orient_matrix_UB_33 -0.0434998
_diffrn_radiation_monochromator mirror
_diffrn_radiation_probe x-ray
_diffrn_radiation_type 'Cu K\a'
_diffrn_radiation_wavelength 1.54184
_diffrn_reflns_av_R_equivalents 0.0276
_diffrn_reflns_av_unetI/netI 0.0402
_diffrn_reflns_Laue_measured_fraction_full 1
_diffrn_reflns_Laue_measured_fraction_max 0.996
_diffrn_reflns_limit_h_max 18
_diffrn_reflns_limit_h_min -18
_diffrn_reflns_limit_k_max 16
_diffrn_reflns_limit_k_min -16
_diffrn_reflns_limit_l_max 31
_diffrn_reflns_limit_l_min -32
_diffrn_reflns_number 66239
_diffrn_reflns_point_group_measured_fraction_full 1
_diffrn_reflns_point_group_measured_fraction_max 0.996
_diffrn_reflns_theta_full 74.0807
_diffrn_reflns_theta_max 73.4985
_diffrn_reflns_theta_min 3.3889
_diffrn_source 'micro-focus sealed X-ray tube'
_exptl_absorpt_coefficient_mu 2.327
_exptl_absorpt_correction_T_max 1
_exptl_absorpt_correction_T_min 0.48
_exptl_absorpt_correction_type gaussian
_exptl_absorpt_process_details
;
        CrysAlisPro 1.171.40.53 (Rigaku Oxford Diffraction, 2019)
Numerical absorption correction based on gaussian integration over
                        a multifaceted crystal model
        Empirical absorption correction using spherical harmonics,
 implemented in SCALE3 ABSPACK scaling algorithm.
;
_exptl_crystal_colour colourless
_exptl_crystal_density_diffrn 1.211
_exptl_crystal_density_method 'not measured'
_exptl_crystal_description block
_exptl_crystal_F_000 1896
_exptl_crystal_size_max 0.314
_exptl_crystal_size_mid 0.124
_exptl_crystal_size_min 0.088
_refine_diff_density_max 1.517
_refine_diff_density_min -0.757
_refine_diff_density_rms 0.072
_refine_ls_extinction_method none
_refine_ls_goodness_of_fit_ref 1.057
_refine_ls_hydrogen_treatment constr
_refine_ls_matrix_type full
_refine_ls_number_constraints 0
_refine_ls_number_parameters 514
_refine_ls_number_reflns 9751
_refine_ls_number_restraints 0
_refine_ls_restrained_S_all 1.057
_refine_ls_R_factor_all 0.0513
_refine_ls_R_factor_gt 0.0482
_refine_ls_shift/su_max 0.001
_refine_ls_shift/su_mean 0
_refine_ls_structure_factor_coef Fsqd
_refine_ls_weighting_details 'w=1/[\s^2^(Fo^2^)+(0.0679P)^2^+6.7370P] where P=(Fo^2^+2Fc^2^)/3'
_refine_ls_weighting_scheme calc
_refine_ls_wR_factor_gt 0.1311
_refine_ls_wR_factor_ref 0.1337
_reflns_number_gt 8999
_reflns_number_total 9751
_reflns_threshold_expression 'I > 2\s(I)'
_cod_data_source_file d2sc01064j2.cif
_cod_data_source_block K[4-S]
_cod_database_code 1566762

loop_
_symmetry_equiv_pos_as_xyz
'x, y, z'
'-x+1/2, y+1/2, -z+1/2'
'-x, -y, -z'
'x-1/2, -y-1/2, z-1/2'

loop_
_atom_site_label
_atom_site_type_symbol
_atom_site_fract_x
_atom_site_fract_y
_atom_site_fract_z
_atom_site_U_iso_or_equiv
_atom_site_adp_type
_atom_site_occupancy
_atom_site_calc_flag
_atom_site_disorder_assembly
_atom_site_disorder_group
K K 0.16299(3) 0.98922(4) 0.04342(2) 0.02398(12) Uani 1 d . .
S S 0.04563(3) 0.97325(4) -0.08278(2) 0.01754(12) Uani 1 d . .
Si1 Si 0.34659(4) 0.62534(4) -0.08452(2) 0.01533(13) Uani 1 d . .
Si2 Si 0.26580(4) 0.57251(4) 0.00814(2) 0.01438(12) Uani 1 d . .
Al Al 0.20145(4) 0.77129(4) -0.05379(2) 0.01198(13) Uani 1 d . .
O1 O 0.32191(10) 0.55206(11) -0.03821(6) 0.0187(3) Uani 1 d . .
O2 O 0.07828(10) 0.76939(11) -0.07370(6) 0.0166(3) Uani 1 d . .
O3 O 0.22226(10) 0.90580(11) -0.04303(6) 0.0161(3) Uani 1 d . .
N1 N 0.25515(11) 0.71091(13) -0.10376(7) 0.0145(3) Uani 1 d . .
N2 N 0.24444(11) 0.70243(13) 0.00964(6) 0.0135(3) Uani 1 d . .
C1 C 0.22224(14) 0.73475(15) -0.15930(8) 0.0148(4) Uani 1 d . .
C2 C 0.27054(15) 0.80663(16) -0.18390(8) 0.0194(4) Uani 1 d . .
C3 C 0.24137(19) 0.8232(2) -0.23829(10) 0.0320(6) Uani 1 d . .
H3 H 0.274 0.8713 -0.2545 0.038 Uiso 1 calc . .
C4 C 0.1661(2) 0.7716(2) -0.26944(10) 0.0387(7) Uani 1 d . .
H4 H 0.1485 0.782 -0.3068 0.046 Uiso 1 calc . .
C5 C 0.11680(18) 0.7044(2) -0.24522(9) 0.0288(5) Uani 1 d . .
H5 H 0.0638 0.6705 -0.2664 0.035 Uiso 1 calc . .
C6 C 0.14239(15) 0.68504(16) -0.19090(8) 0.0175(4) Uani 1 d . .
C7 C 0.35506(16) 0.86598(18) -0.15322(9) 0.0248(5) Uani 1 d . .
H7 H 0.363 0.8522 -0.1145 0.03 Uiso 1 calc . .
C8 C 0.44373(18) 0.8314(2) -0.16877(12) 0.0386(6) Uani 1 d . .
H8A H 0.4495 0.7567 -0.1656 0.058 Uiso 1 calc . .
H8B H 0.4982 0.8637 -0.1451 0.058 Uiso 1 calc . .
H8C H 0.4403 0.8517 -0.2055 0.058 Uiso 1 calc . .
C9 C 0.3438(2) 0.98150(19) -0.16239(11) 0.0339(6) Uani 1 d . .
H9A H 0.3437 0.9973 -0.1993 0.051 Uiso 1 calc . .
H9B H 0.3956 1.0174 -0.1385 0.051 Uiso 1 calc . .
H9C H 0.2847 1.0039 -0.1553 0.051 Uiso 1 calc . .
C10 C 0.08386(15) 0.60956(16) -0.16772(8) 0.0181(4) Uani 1 d . .
H10 H 0.0947 0.6251 -0.129 0.022 Uiso 1 calc . .
C11 C -0.02090(16) 0.61940(19) -0.19222(11) 0.0291(5) Uani 1 d . .
H11A H -0.0393 0.6916 -0.1923 0.044 Uiso 1 calc . .
H11B H -0.0552 0.5793 -0.1713 0.044 Uiso 1 calc . .
H11C H -0.0354 0.5936 -0.2288 0.044 Uiso 1 calc . .
C12 C 0.11347(19) 0.49901(18) -0.17269(13) 0.0346(6) Uani 1 d . .
H12A H 0.1068 0.4824 -0.2102 0.052 Uiso 1 calc . .
H12B H 0.0739 0.4531 -0.1578 0.052 Uiso 1 calc . .
H12C H 0.1787 0.4903 -0.1533 0.052 Uiso 1 calc . .
C13 C 0.46379(15) 0.68334(18) -0.05405(9) 0.0233(4) Uani 1 d . .
H13A H 0.4553 0.7507 -0.0391 0.035 Uiso 1 calc . .
H13B H 0.4988 0.6912 -0.0814 0.035 Uiso 1 calc . .
H13C H 0.4983 0.6384 -0.0258 0.035 Uiso 1 calc . .
C14 C 0.36324(17) 0.54294(19) -0.14032(9) 0.0253(5) Uani 1 d . .
H14A H 0.4298 0.5287 -0.1357 0.038 Uiso 1 calc . .
H14B H 0.3392 0.5786 -0.1741 0.038 Uiso 1 calc . .
H14C H 0.3295 0.4782 -0.1404 0.038 Uiso 1 calc . .
C15 C 0.33917(17) 0.52531(17) 0.07242(9) 0.0240(5) Uani 1 d . .
H15A H 0.3502 0.4516 0.0698 0.036 Uiso 1 calc . .
H15B H 0.307 0.5377 0.1007 0.036 Uiso 1 calc . .
H15C H 0.399 0.5617 0.0807 0.036 Uiso 1 calc . .
C16 C 0.15609(16) 0.49605(16) -0.01308(9) 0.0223(4) Uani 1 d . .
H16A H 0.1141 0.5295 -0.0435 0.033 Uiso 1 calc . .
H16B H 0.1255 0.4917 0.0164 0.033 Uiso 1 calc . .
H16C H 0.1711 0.4269 -0.0232 0.033 Uiso 1 calc . .
C17 C 0.25017(14) 0.75647(15) 0.05835(8) 0.0146(4) Uani 1 d . .
C18 C 0.17370(15) 0.75918(16) 0.08238(8) 0.0183(4) Uani 1 d . .
C19 C 0.18059(17) 0.81688(18) 0.12871(9) 0.0241(5) Uani 1 d . .
H19 H 0.1294 0.8181 0.1448 0.029 Uiso 1 calc . .
C20 C 0.26015(17) 0.87219(18) 0.15159(9) 0.0251(5) Uani 1 d . .
H20 H 0.2631 0.912 0.1826 0.03 Uiso 1 calc . .
C21 C 0.33560(16) 0.86869(17) 0.12852(9) 0.0221(4) Uani 1 d . .
H21 H 0.3902 0.9068 0.144 0.027 Uiso 1 calc . .
C22 C 0.33274(14) 0.81031(16) 0.08312(8) 0.0170(4) Uani 1 d . .
C23 C 0.08524(15) 0.69773(17) 0.06097(9) 0.0209(4) Uani 1 d . .
H23 H 0.088 0.6686 0.0257 0.025 Uiso 1 calc . .
C24 C -0.00198(17) 0.7645(2) 0.05284(11) 0.0319(6) Uani 1 d . .
H24A H -0.004 0.7971 0.0865 0.048 Uiso 1 calc . .
H24B H -0.0576 0.7218 0.0405 0.048 Uiso 1 calc . .
H24C H -0.0003 0.8174 0.0263 0.048 Uiso 1 calc . .
C25 C 0.08026(19) 0.6084(2) 0.09846(10) 0.0328(6) Uani 1 d . .
H25A H 0.136 0.5655 0.1026 0.049 Uiso 1 calc . .
H25B H 0.0246 0.5672 0.0836 0.049 Uiso 1 calc . .
H25C H 0.077 0.6353 0.1332 0.049 Uiso 1 calc . .
C26 C 0.42062(14) 0.80210(17) 0.06295(8) 0.0189(4) Uani 1 d . .
H26 H 0.4093 0.7489 0.0343 0.023 Uiso 1 calc . .
C27 C 0.44430(16) 0.90252(19) 0.03876(9) 0.0255(5) Uani 1 d . .
H27A H 0.3961 0.9177 0.0064 0.038 Uiso 1 calc . .
H27B H 0.5049 0.8959 0.03 0.038 Uiso 1 calc . .
H27C H 0.4471 0.9583 0.0644 0.038 Uiso 1 calc . .
C28 C 0.50309(16) 0.76596(19) 0.10733(9) 0.0251(5) Uani 1 d . .
H28A H 0.5191 0.8193 0.1347 0.038 Uiso 1 calc . .
H28B H 0.5569 0.7526 0.0925 0.038 Uiso 1 calc . .
H28C H 0.4859 0.7029 0.1232 0.038 Uiso 1 calc . .
C29 C 0.02217(14) 0.83844(15) -0.10647(8) 0.0160(4) Uani 1 d . .
H29 H 0.034 0.8328 -0.1427 0.019 Uiso 1 calc . .
C30 C -0.08089(14) 0.81976(16) -0.11100(8) 0.0172(4) Uani 1 d . .
C31 C -0.10904(16) 0.74439(19) -0.08064(10) 0.0264(5) Uani 1 d . .
H31 H -0.0636 0.7038 -0.0572 0.032 Uiso 1 calc . .
C32 C -0.20331(18) 0.7278(2) -0.08433(12) 0.0355(6) Uani 1 d . .
H32 H -0.2219 0.677 -0.0628 0.043 Uiso 1 calc . .
C33 C -0.27025(16) 0.7850(2) -0.11922(11) 0.0332(6) Uani 1 d . .
H33 H -0.3346 0.7735 -0.1217 0.04 Uiso 1 calc . .
C34 C -0.24273(16) 0.85894(19) -0.15048(10) 0.0281(5) Uani 1 d . .
H34 H -0.2885 0.8977 -0.1748 0.034 Uiso 1 calc . .
C35 C -0.14840(15) 0.87697(17) -0.14650(9) 0.0216(4) Uani 1 d . .
H35 H -0.13 0.9281 -0.1679 0.026 Uiso 1 calc . .
C36 C 0.17250(14) 0.97101(15) -0.08222(8) 0.0163(4) Uani 1 d . .
H36 H 0.1786 0.9449 -0.1174 0.02 Uiso 1 calc . .
C37 C 0.20749(15) 1.08073(16) -0.07616(9) 0.0197(4) Uani 1 d . .
C38 C 0.17452(17) 1.15002(18) -0.11727(11) 0.0286(5) Uani 1 d . .
H38 H 0.1297 1.1284 -0.1482 0.034 Uiso 1 calc . .
C39 C 0.2067(2) 1.25030(19) -0.11346(13) 0.0381(7) Uani 1 d . .
H39 H 0.1843 1.2968 -0.1419 0.046 Uiso 1 calc . .
C40 C 0.2711(2) 1.28266(18) -0.06853(14) 0.0395(7) Uani 1 d . .
H40 H 0.2923 1.3517 -0.0658 0.047 Uiso 1 calc . .
C41 C 0.30464(19) 1.2147(2) -0.02746(13) 0.0356(6) Uani 1 d . .
H41 H 0.3489 1.237 0.0035 0.043 Uiso 1 calc . .
C42 C 0.27347(16) 1.11291(17) -0.03146(10) 0.0245(5) Uani 1 d . .
H42 H 0.2976 1.0659 -0.0035 0.029 Uiso 1 calc . .
C1A C 0.6236(3) 0.4620(3) -0.2253(2) 0.0380(16) Uiso 0.465(7) d A 1
C2A C 0.5324(3) 0.4982(4) -0.2398(2) 0.048(2) Uiso 0.465(7) d A 1
H2A H 0.4817 0.4517 -0.2436 0.058 Uiso 0.465(7) calc A 1
C3A C 0.5155(3) 0.6023(5) -0.2488(3) 0.084(3) Uiso 0.465(7) d A 1
H3A H 0.4532 0.627 -0.2587 0.101 Uiso 0.465(7) calc A 1
C4A C 0.5897(5) 0.6702(3) -0.2432(3) 0.075(3) Uiso 0.465(7) d A 1
H4A H 0.5782 0.7414 -0.2493 0.09 Uiso 0.465(7) calc A 1
C5A C 0.6808(4) 0.6340(4) -0.2287(3) 0.088(3) Uiso 0.465(7) d A 1
H5A H 0.7316 0.6804 -0.2249 0.106 Uiso 0.465(7) calc A 1
C6A C 0.6978(3) 0.5299(5) -0.2198(3) 0.056(2) Uiso 0.465(7) d A 1
H6A H 0.76 0.5052 -0.2099 0.067 Uiso 0.465(7) calc A 1
C7A C 0.6736(9) 0.3724(9) -0.2118(5) 0.082(3) Uiso 0.465(7) d A 1
H7A1 H 0.7405 0.3874 -0.2045 0.124 Uiso 0.233(4) calc A 1
H7A2 H 0.659 0.3427 -0.1801 0.124 Uiso 0.233(4) calc A 1
H7A3 H 0.6568 0.3236 -0.2413 0.124 Uiso 0.233(4) calc A 1
H7A4 H 0.6304 0.3151 -0.2128 0.124 Uiso 0.233(4) calc A 1
H7A5 H 0.7118 0.3598 -0.2372 0.124 Uiso 0.233(4) calc A 1
H7A6 H 0.7141 0.3789 -0.176 0.124 Uiso 0.233(4) calc A 1
C1B C 0.5889(4) 0.5965(4) -0.2424(3) 0.067(2) Uiso 0.535(7) d A 2
C2B C 0.6821(3) 0.5679(5) -0.2263(2) 0.0467(16) Uiso 0.535(7) d A 2
H2B H 0.7297 0.6179 -0.2235 0.056 Uiso 0.535(7) calc A 2
C3B C 0.7056(4) 0.4660(5) -0.2141(3) 0.107(4) Uiso 0.535(7) d A 2
H3B H 0.7693 0.4464 -0.2031 0.129 Uiso 0.535(7) calc A 2
C4B C 0.6360(5) 0.3928(4) -0.2181(3) 0.122(5) Uiso 0.535(7) d A 2
H4B H 0.652 0.3232 -0.2097 0.147 Uiso 0.535(7) calc A 2
C5B C 0.5428(5) 0.4214(5) -0.2342(3) 0.081(3) Uiso 0.535(7) d A 2
H5B H 0.4951 0.3714 -0.2369 0.097 Uiso 0.535(7) calc A 2
C6B C 0.5192(3) 0.5233(5) -0.2464(3) 0.117(5) Uiso 0.535(7) d A 2
H6B H 0.4555 0.5429 -0.2574 0.141 Uiso 0.535(7) calc A 2
C7B C 0.5381(11) 0.6781(12) -0.2576(6) 0.138(5) Uiso 0.535(7) d A 2
H7B1 H 0.4719 0.6597 -0.2653 0.207 Uiso 0.267(4) calc A 2
H7B2 H 0.5517 0.7296 -0.2293 0.207 Uiso 0.267(4) calc A 2
H7B3 H 0.5526 0.7063 -0.2897 0.207 Uiso 0.267(4) calc A 2
H7B4 H 0.5789 0.7374 -0.2575 0.207 Uiso 0.267(4) calc A 2
H7B5 H 0.4991 0.6675 -0.2936 0.207 Uiso 0.267(4) calc A 2
H7B6 H 0.4982 0.6908 -0.2332 0.207 Uiso 0.267(4) calc A 2

loop_
_atom_site_aniso_label
_atom_site_aniso_U_11
_atom_site_aniso_U_22
_atom_site_aniso_U_33
_atom_site_aniso_U_23
_atom_site_aniso_U_13
_atom_site_aniso_U_12
K 0.0264(2) 0.0261(2) 0.0201(2) -0.00252(17) 0.00700(18) 0.00296(18)
S 0.0162(2) 0.0131(2) 0.0233(3) 0.00028(18) 0.00479(19) 0.00222(17)
Si1 0.0149(3) 0.0161(3) 0.0158(3) -0.0014(2) 0.0052(2) 0.00233(19)
Si2 0.0167(3) 0.0113(2) 0.0151(3) 0.00091(19) 0.0038(2) 0.00079(19)
Al 0.0130(3) 0.0105(3) 0.0128(3) -0.0003(2) 0.0039(2) 0.0006(2)
O1 0.0227(7) 0.0140(7) 0.0208(7) 0.0009(6) 0.0081(6) 0.0048(6)
O2 0.0143(7) 0.0126(7) 0.0223(7) 0.0000(5) 0.0037(5) 0.0016(5)
O3 0.0164(7) 0.0122(6) 0.0190(7) 0.0015(5) 0.0029(5) 0.0004(5)
N1 0.0149(8) 0.0156(8) 0.0136(8) 0.0002(6) 0.0044(6) 0.0010(6)
N2 0.0152(8) 0.0128(8) 0.0127(8) -0.0011(6) 0.0042(6) -0.0007(6)
C1 0.0179(9) 0.0139(9) 0.0137(9) -0.0012(7) 0.0056(7) 0.0010(7)
C2 0.0222(10) 0.0180(10) 0.0187(10) -0.0008(8) 0.0063(8) -0.0043(8)
C3 0.0391(14) 0.0351(13) 0.0211(11) 0.0057(10) 0.0060(10) -0.0168(11)
C4 0.0489(16) 0.0482(16) 0.0148(11) 0.0064(10) -0.0005(10) -0.0220(13)
C5 0.0330(13) 0.0327(13) 0.0171(11) -0.0007(9) -0.0006(9) -0.0140(10)
C6 0.0209(10) 0.0148(9) 0.0171(10) -0.0015(7) 0.0054(8) -0.0017(8)
C7 0.0246(11) 0.0294(12) 0.0208(10) 0.0001(9) 0.0065(9) -0.0109(9)
C8 0.0257(12) 0.0446(16) 0.0477(16) 0.0132(13) 0.0129(11) -0.0003(11)
C9 0.0418(15) 0.0268(13) 0.0387(14) -0.0076(10) 0.0208(12) -0.0157(11)
C10 0.0201(10) 0.0176(10) 0.0173(9) -0.0022(8) 0.0058(8) -0.0041(8)
C11 0.0217(11) 0.0271(12) 0.0385(13) -0.0012(10) 0.0075(10) -0.0032(9)
C12 0.0309(13) 0.0181(11) 0.0599(18) 0.0029(11) 0.0210(12) -0.0017(10)
C13 0.0164(10) 0.0303(12) 0.0232(11) 0.0002(9) 0.0047(8) 0.0017(9)
C14 0.0261(11) 0.0278(12) 0.0240(11) -0.0045(9) 0.0098(9) 0.0050(9)
C15 0.0286(12) 0.0198(10) 0.0221(11) 0.0049(8) 0.0032(9) 0.0036(9)
C16 0.0240(11) 0.0155(10) 0.0277(11) -0.0021(8) 0.0070(9) -0.0025(8)
C17 0.0183(10) 0.0123(9) 0.0134(9) 0.0004(7) 0.0044(7) 0.0007(7)
C18 0.0214(10) 0.0167(10) 0.0184(10) -0.0006(8) 0.0077(8) -0.0015(8)
C19 0.0292(12) 0.0246(11) 0.0226(11) -0.0040(9) 0.0139(9) -0.0016(9)
C20 0.0328(12) 0.0261(11) 0.0175(10) -0.0064(8) 0.0082(9) -0.0016(9)
C21 0.0240(11) 0.0228(11) 0.0180(10) -0.0048(8) 0.0020(8) -0.0028(8)
C22 0.0188(10) 0.0174(9) 0.0145(9) 0.0000(7) 0.0032(7) 0.0000(8)
C23 0.0201(10) 0.0205(10) 0.0252(11) -0.0041(8) 0.0117(8) -0.0039(8)
C24 0.0209(11) 0.0319(13) 0.0450(15) -0.0138(11) 0.0124(10) -0.0021(10)
C25 0.0403(14) 0.0305(13) 0.0316(13) -0.0003(10) 0.0162(11) -0.0137(11)
C26 0.0156(9) 0.0230(10) 0.0172(10) -0.0028(8) 0.0021(8) -0.0019(8)
C27 0.0219(11) 0.0289(12) 0.0252(11) 0.0040(9) 0.0048(9) -0.0028(9)
C28 0.0186(10) 0.0289(12) 0.0256(11) 0.0021(9) 0.0009(9) -0.0004(9)
C29 0.0155(9) 0.0147(9) 0.0178(9) -0.0010(7) 0.0040(7) 0.0004(7)
C30 0.0158(10) 0.0187(10) 0.0169(9) -0.0033(8) 0.0035(7) 0.0008(8)
C31 0.0175(11) 0.0294(12) 0.0314(12) 0.0075(10) 0.0044(9) 0.0013(9)
C32 0.0224(12) 0.0398(15) 0.0451(15) 0.0135(12) 0.0097(11) -0.0040(10)
C33 0.0147(10) 0.0389(14) 0.0452(15) 0.0020(12) 0.0055(10) -0.0019(10)
C34 0.0174(11) 0.0290(12) 0.0329(12) -0.0005(10) -0.0034(9) 0.0029(9)
C35 0.0206(10) 0.0226(11) 0.0198(10) -0.0003(8) 0.0019(8) 0.0002(8)
C36 0.0173(9) 0.0135(9) 0.0186(10) 0.0014(7) 0.0055(8) 0.0013(7)
C37 0.0196(10) 0.0124(9) 0.0306(11) 0.0011(8) 0.0131(9) 0.0015(8)
C38 0.0298(12) 0.0199(11) 0.0404(14) 0.0090(10) 0.0168(10) 0.0054(9)
C39 0.0408(15) 0.0175(11) 0.0660(19) 0.0150(12) 0.0322(14) 0.0086(10)
C40 0.0416(15) 0.0118(10) 0.079(2) -0.0038(12) 0.0413(15) -0.0031(10)
C41 0.0321(13) 0.0239(12) 0.0583(17) -0.0152(12) 0.0256(12) -0.0106(10)
C42 0.0236(11) 0.0185(11) 0.0349(12) -0.0043(9) 0.0136(9) -0.0039(8)

loop_
_atom_type_symbol
_atom_type_description
_atom_type_scat_dispersion_real
_atom_type_scat_dispersion_imag
_atom_type_scat_source
C C 0.0181 0.0091 'International Tables Vol C Tables 4.2.6.8 and 6.1.1.4'
H H 0 0 'International Tables Vol C Tables 4.2.6.8 and 6.1.1.4'
N N 0.0311 0.018 'International Tables Vol C Tables 4.2.6.8 and 6.1.1.4'
O O 0.0492 0.0322 'International Tables Vol C Tables 4.2.6.8 and 6.1.1.4'
Al Al 0.213 0.2455 'International Tables Vol C Tables 4.2.6.8 and 6.1.1.4'
Si Si 0.2541 0.3302 'International Tables Vol C Tables 4.2.6.8 and 6.1.1.4'
S S 0.3331 0.5567 'International Tables Vol C Tables 4.2.6.8 and 6.1.1.4'
K K 0.3868 1.0657 'International Tables Vol C Tables 4.2.6.8 and 6.1.1.4'

loop_
_exptl_crystal_face_index_h
_exptl_crystal_face_index_k
_exptl_crystal_face_index_l
_exptl_crystal_face_perp_dist
-1 8 -6 0.1371
-6 0 -9 0.0629
-3 -8 1 0.1389
6 -1 9 0.0484
7 -6 -3 0.125
-1 1 16 0.0597
-1 0 -16 0.0484
0 -1 -16 0.0511
1 0 16 0.0377
0 5 -13 0.1154
8 3 -9 0.0969
9 0 0 0.0497
-7 3 -6 0.089
-6 -5 12 0.0999
9 0 -7 0.0494
7 2 -13 0.0787
-4 -3 15 0.0785
-9 1 7 0.0731
6 0 -15 0.0567
0 3 16 0.0727
-5 7 8 0.1515
-3 -6 -9 0.1185

loop_
_geom_angle_atom_site_label_1
_geom_angle_atom_site_label_2
_geom_angle_atom_site_label_3
_geom_angle
_geom_angle_site_symmetry_1
_geom_angle_site_symmetry_3
_geom_angle_publ_flag
O3 K C19 107.37(5) . . ?
O3 K C18 83.53(5) . . ?
C19 K C18 25.78(5) . . ?
O3 K C20 110.68(5) . . ?
C19 K C20 25.20(6) . . ?
C18 K C20 44.89(6) . . ?
O3 K C35 163.72(5) . 3_575 ?
C19 K C35 79.23(6) . 3_575 ?
C18 K C35 104.77(6) . 3_575 ?
C20 K C35 68.90(6) . 3_575 ?
O3 K C42 54.35(5) . . ?
C19 K C42 144.42(6) . . ?
C18 K C42 131.97(6) . . ?
C20 K C42 125.11(6) . . ?
C35 K C42 111.71(6) 3_575 . ?
O3 K C17 63.12(4) . . ?
C19 K C17 44.62(5) . . ?
C18 K C17 25.35(5) . . ?
C20 K C17 51.57(5) . . ?
C35 K C17 120.19(5) 3_575 . ?
C42 K C17 106.79(5) . . ?
O3 K C36 24.63(4) . . ?
C19 K C36 129.17(6) . . ?
C18 K C36 103.70(5) . . ?
C20 K C36 135.29(6) . . ?
C35 K C36 151.53(6) 3_575 . ?
C42 K C36 45.45(5) . . ?
C17 K C36 86.56(5) . . ?
O3 K S 51.62(3) . . ?
C19 K S 126.03(5) . . ?
C18 K S 103.29(4) . . ?
C20 K S 148.01(4) . . ?
C35 K S 136.36(4) 3_575 . ?
C42 K S 70.08(5) . . ?
C17 K S 98.87(4) . . ?
C36 K S 32.83(4) . . ?
O3 K C21 90.52(5) . . ?
C19 K C21 43.32(6) . . ?
C18 K C21 50.90(6) . . ?
C20 K C21 24.43(6) . . ?
C35 K C21 84.34(5) 3_575 . ?
C42 K C21 102.40(6) . . ?
C17 K C21 43.18(5) . . ?
C36 K C21 114.19(5) . . ?
S K C21 139.10(4) . . ?
O3 K C34 140.03(5) . 3_575 ?
C19 K C34 83.49(6) . 3_575 ?
C18 K C34 108.24(6) . 3_575 ?
C20 K C34 64.39(6) . 3_575 ?
C35 K C34 24.16(6) 3_575 3_575 ?
C42 K C34 94.32(6) . 3_575 ?
C17 K C34 113.34(5) . 3_575 ?
C36 K C34 139.67(6) . 3_575 ?
S K C34 147.30(5) . 3_575 ?
C21 K C34 71.01(6) . 3_575 ?
O3 K C22 68.05(5) . . ?
C19 K C22 50.41(6) . . ?
C18 K C22 43.51(5) . . ?
C20 K C22 42.99(5) . . ?
C35 K C22 108.18(5) 3_575 . ?
C42 K C22 94.60(6) . . ?
C17 K C22 24.45(5) . . ?
C36 K C22 92.50(5) . . ?
S K C22 115.21(4) . . ?
C21 K C22 23.90(5) . . ?
C34 K C22 93.98(5) 3_575 . ?
C29 S C36 95.34(9) . . ?
C29 S K 113.25(7) . . ?
C36 S K 73.26(7) . . ?
C29 S K 96.97(6) . 3_575 ?
C36 S K 161.64(7) . 3_575 ?
K S K 89.356(17) . 3_575 ?
O1 Si1 N1 106.77(8) . . ?
O1 Si1 C14 109.11(10) . . ?
N1 Si1 C14 112.89(10) . . ?
O1 Si1 C13 105.81(9) . . ?
N1 Si1 C13 115.93(10) . . ?
C14 Si1 C13 105.99(10) . . ?
O1 Si2 N2 107.71(8) . . ?
O1 Si2 C15 108.40(9) . . ?
N2 Si2 C15 112.00(9) . . ?
O1 Si2 C16 104.77(9) . . ?
N2 Si2 C16 112.34(9) . . ?
C15 Si2 C16 111.23(11) . . ?
O2 Al O3 100.65(7) . . ?
O2 Al N2 111.08(7) . . ?
O3 Al N2 109.18(7) . . ?
O2 Al N1 112.09(7) . . ?
O3 Al N1 116.01(8) . . ?
N2 Al N1 107.72(8) . . ?
O2 Al K 84.13(5) . . ?
O3 Al K 40.40(5) . . ?
N2 Al K 81.46(5) . . ?
N1 Al K 155.46(6) . . ?
Si2 O1 Si1 133.11(9) . . ?
C29 O2 Al 126.63(13) . . ?
C36 O3 Al 116.41(12) . . ?
C36 O3 K 97.73(11) . . ?
Al O3 K 115.29(7) . . ?
C1 N1 Si1 118.55(13) . . ?
C1 N1 Al 120.78(13) . . ?
Si1 N1 Al 120.67(9) . . ?
C17 N2 Si2 122.11(13) . . ?
C17 N2 Al 118.77(13) . . ?
Si2 N2 Al 118.83(9) . . ?
C6 C1 C2 118.68(18) . . ?
C6 C1 N1 120.71(18) . . ?
C2 C1 N1 120.59(18) . . ?
C3 C2 C1 119.6(2) . . ?
C3 C2 C7 117.70(19) . . ?
C1 C2 C7 122.66(19) . . ?
C4 C3 C2 121.7(2) . . ?
C4 C3 H3 119.2 . . ?
C2 C3 H3 119.2 . . ?
C3 C4 C5 118.7(2) . . ?
C3 C4 H4 120.6 . . ?
C5 C4 H4 120.6 . . ?
C4 C5 C6 122.1(2) . . ?
C4 C5 H5 118.9 . . ?
C6 C5 H5 118.9 . . ?
C5 C6 C1 119.01(19) . . ?
C5 C6 C10 118.45(19) . . ?
C1 C6 C10 122.53(18) . . ?
C2 C7 C9 112.1(2) . . ?
C2 C7 C8 111.1(2) . . ?
C9 C7 C8 108.5(2) . . ?
C2 C7 H7 108.4 . . ?
C9 C7 H7 108.4 . . ?
C8 C7 H7 108.4 . . ?
C7 C8 H8A 109.5 . . ?
C7 C8 H8B 109.5 . . ?
H8A C8 H8B 109.5 . . ?
C7 C8 H8C 109.5 . . ?
H8A C8 H8C 109.5 . . ?
H8B C8 H8C 109.5 . . ?
C7 C9 H9A 109.5 . . ?
C7 C9 H9B 109.5 . . ?
H9A C9 H9B 109.5 . . ?
C7 C9 H9C 109.5 . . ?
H9A C9 H9C 109.5 . . ?
H9B C9 H9C 109.5 . . ?
C12 C10 C6 112.01(18) . . ?
C12 C10 C11 109.11(19) . . ?
C6 C10 C11 113.30(18) . . ?
C12 C10 H10 107.4 . . ?
C6 C10 H10 107.4 . . ?
C11 C10 H10 107.4 . . ?
C10 C11 H11A 109.5 . . ?
C10 C11 H11B 109.5 . . ?
H11A C11 H11B 109.5 . . ?
C10 C11 H11C 109.5 . . ?
H11A C11 H11C 109.5 . . ?
H11B C11 H11C 109.5 . . ?
C10 C12 H12A 109.5 . . ?
C10 C12 H12B 109.5 . . ?
H12A C12 H12B 109.5 . . ?
C10 C12 H12C 109.5 . . ?
H12A C12 H12C 109.5 . . ?
H12B C12 H12C 109.5 . . ?
Si1 C13 H13A 109.5 . . ?
Si1 C13 H13B 109.5 . . ?
H13A C13 H13B 109.5 . . ?
Si1 C13 H13C 109.5 . . ?
H13A C13 H13C 109.5 . . ?
H13B C13 H13C 109.5 . . ?
Si1 C14 H14A 109.5 . . ?
Si1 C14 H14B 109.5 . . ?
H14A C14 H14B 109.5 . . ?
Si1 C14 H14C 109.5 . . ?
H14A C14 H14C 109.5 . . ?
H14B C14 H14C 109.5 . . ?
Si2 C15 H15A 109.5 . . ?
Si2 C15 H15B 109.5 . . ?
H15A C15 H15B 109.5 . . ?
Si2 C15 H15C 109.5 . . ?
H15A C15 H15C 109.5 . . ?
H15B C15 H15C 109.5 . . ?
Si2 C16 H16A 109.5 . . ?
Si2 C16 H16B 109.5 . . ?
H16A C16 H16B 109.5 . . ?
Si2 C16 H16C 109.5 . . ?
H16A C16 H16C 109.5 . . ?
H16B C16 H16C 109.5 . . ?
C18 C17 C22 118.58(18) . . ?
C18 C17 N2 121.25(18) . . ?
C22 C17 N2 120.17(17) . . ?
C18 C17 K 72.36(11) . . ?
C22 C17 K 82.28(12) . . ?
N2 C17 K 114.45(12) . . ?
C19 C18 C17 119.5(2) . . ?
C19 C18 C23 118.23(19) . . ?
C17 C18 C23 122.25(18) . . ?
C19 C18 K 75.65(13) . . ?
C17 C18 K 82.29(12) . . ?
C23 C18 K 114.38(13) . . ?
C20 C19 C18 121.6(2) . . ?
C20 C19 K 81.03(14) . . ?
C18 C19 K 78.57(13) . . ?
C20 C19 H19 119.2 . . ?
C18 C19 H19 119.2 . . ?
K C19 H19 111.3 . . ?
C19 C20 C21 119.0(2) . . ?
C19 C20 K 73.77(14) . . ?
C21 C20 K 82.73(14) . . ?
C19 C20 H20 120.5 . . ?
C21 C20 H20 120.5 . . ?
K C20 H20 113.6 . . ?
C20 C21 C22 121.3(2) . . ?
C20 C21 K 72.84(13) . . ?
C22 C21 K 80.63(13) . . ?
C20 C21 H21 119.3 . . ?
C22 C21 H21 119.3 . . ?
K C21 H21 117.9 . . ?
C21 C22 C17 119.88(19) . . ?
C21 C22 C26 118.54(19) . . ?
C17 C22 C26 121.52(18) . . ?
C21 C22 K 75.47(13) . . ?
C17 C22 K 73.28(11) . . ?
C26 C22 K 125.08(13) . . ?
C18 C23 C24 111.87(18) . . ?
C18 C23 C25 109.86(19) . . ?
C24 C23 C25 110.6(2) . . ?
C18 C23 H23 108.1 . . ?
C24 C23 H23 108.1 . . ?
C25 C23 H23 108.1 . . ?
C23 C24 H24A 109.5 . . ?
C23 C24 H24B 109.5 . . ?
H24A C24 H24B 109.5 . . ?
C23 C24 H24C 109.5 . . ?
H24A C24 H24C 109.5 . . ?
H24B C24 H24C 109.5 . . ?
C23 C25 H25A 109.5 . . ?
C23 C25 H25B 109.5 . . ?
H25A C25 H25B 109.5 . . ?
C23 C25 H25C 109.5 . . ?
H25A C25 H25C 109.5 . . ?
H25B C25 H25C 109.5 . . ?
C22 C26 C27 112.46(18) . . ?
C22 C26 C28 110.67(18) . . ?
C27 C26 C28 110.61(18) . . ?
C22 C26 H26 107.6 . . ?
C27 C26 H26 107.6 . . ?
C28 C26 H26 107.6 . . ?
C26 C27 H27A 109.5 . . ?
C26 C27 H27B 109.5 . . ?
H27A C27 H27B 109.5 . . ?
C26 C27 H27C 109.5 . . ?
H27A C27 H27C 109.5 . . ?
H27B C27 H27C 109.5 . . ?
C26 C28 H28A 109.5 . . ?
C26 C28 H28B 109.5 . . ?
H28A C28 H28B 109.5 . . ?
C26 C28 H28C 109.5 . . ?
H28A C28 H28C 109.5 . . ?
H28B C28 H28C 109.5 . . ?
O2 C29 C30 112.74(17) . . ?
O2 C29 S 112.24(14) . . ?
C30 C29 S 106.18(13) . . ?
O2 C29 H29 108.5 . . ?
C30 C29 H29 108.5 . . ?
S C29 H29 108.5 . . ?
C31 C30 C35 119.2(2) . . ?
C31 C30 C29 120.30(19) . . ?
C35 C30 C29 120.45(19) . . ?
C31 C30 K 91.79(14) . 3_575 ?
C35 C30 K 70.43(12) . 3_575 ?
C29 C30 K 108.48(12) . 3_575 ?
C30 C31 C32 120.4(2) . . ?
C30 C31 H31 119.8 . . ?
C32 C31 H31 119.8 . . ?
C33 C32 C31 120.4(2) . . ?
C33 C32 H32 119.8 . . ?
C31 C32 H32 119.8 . . ?
C34 C33 C32 119.5(2) . . ?
C34 C33 H33 120.2 . . ?
C32 C33 H33 120.2 . . ?
C33 C34 C35 120.4(2) . . ?
C33 C34 K 91.14(16) . 3_575 ?
C35 C34 K 72.45(13) . 3_575 ?
C33 C34 H34 119.8 . . ?
C35 C34 H34 119.8 . . ?
K C34 H34 106.5 3_575 . ?
C34 C35 C30 120.0(2) . . ?
C34 C35 K 83.39(14) . 3_575 ?
C30 C35 K 85.63(13) . 3_575 ?
C34 C35 H35 120 . . ?
C30 C35 H35 120 . . ?
K C35 H35 101 3_575 . ?
O3 C36 C37 113.26(17) . . ?
O3 C36 S 111.43(13) . . ?
C37 C36 S 107.57(14) . . ?
O3 C36 K 57.64(9) . . ?
C37 C36 K 85.73(12) . . ?
S C36 K 73.91(7) . . ?
O3 C36 H36 108.1 . . ?
C37 C36 H36 108.1 . . ?
S C36 H36 108.1 . . ?
K C36 H36 164 . . ?
C42 C37 C38 119.2(2) . . ?
C42 C37 C36 121.7(2) . . ?
C38 C37 C36 119.1(2) . . ?
C42 C37 K 67.10(13) . . ?
C38 C37 K 141.89(15) . . ?
C36 C37 K 68.93(11) . . ?
C39 C38 C37 120.5(3) . . ?
C39 C38 H38 119.7 . . ?
C37 C38 H38 119.7 . . ?
C40 C39 C38 120.2(3) . . ?
C40 C39 H39 119.9 . . ?
C38 C39 H39 119.9 . . ?
C39 C40 C41 120.0(2) . . ?
C39 C40 H40 120 . . ?
C41 C40 H40 120 . . ?
C40 C41 C42 120.1(3) . . ?
C40 C41 H41 120 . . ?
C42 C41 H41 120 . . ?
C37 C42 C41 120.0(2) . . ?
C37 C42 K 89.81(13) . . ?
C41 C42 K 129.00(17) . . ?
C37 C42 H42 120 . . ?
C41 C42 H42 120 . . ?
K C42 H42 51.2 . . ?
C7A C1A C2A 141.2(6) . . ?
C7A C1A C6A 98.8(6) . . ?
C2A C1A C6A 120 . . ?
C1A C2A C3A 120 . . ?
C1A C2A H2A 120 . . ?
C3A C2A H2A 120 . . ?
C2A C3A C4A 120 . . ?
C2A C3A H3A 120 . . ?
C4A C3A H3A 120 . . ?
C3A C4A C5A 120 . . ?
C3A C4A H4A 120 . . ?
C5A C4A H4A 120 . . ?
C6A C5A C4A 120 . . ?
C6A C5A H5A 120 . . ?
C4A C5A H5A 120 . . ?
C5A C6A C1A 120 . . ?
C5A C6A H6A 120 . . ?
C1A C6A H6A 120 . . ?
C1A C7A H7A1 109.5 . . ?
C1A C7A H7A2 109.5 . . ?
H7A1 C7A H7A2 109.5 . . ?
C1A C7A H7A3 109.5 . . ?
H7A1 C7A H7A3 109.5 . . ?
H7A2 C7A H7A3 109.5 . . ?
C1A C7A H7A4 109.5 . . ?
H7A1 C7A H7A4 141.1 . . ?
H7A2 C7A H7A4 56.3 . . ?
H7A3 C7A H7A4 56.3 . . ?
C1A C7A H7A5 109.5 . . ?
H7A1 C7A H7A5 56.3 . . ?
H7A2 C7A H7A5 141.1 . . ?
H7A3 C7A H7A5 56.3 . . ?
H7A4 C7A H7A5 109.5 . . ?
C1A C7A H7A6 109.5 . . ?
H7A1 C7A H7A6 56.3 . . ?
H7A2 C7A H7A6 56.3 . . ?
H7A3 C7A H7A6 141.1 . . ?
H7A4 C7A H7A6 109.5 . . ?
H7A5 C7A H7A6 109.5 . . ?
C7B C1B C2B 139.8(8) . . ?
C7B C1B C6B 100.2(8) . . ?
C2B C1B C6B 120 . . ?
C1B C2B C3B 120 . . ?
C1B C2B H2B 120 . . ?
C3B C2B H2B 120 . . ?
C4B C3B C2B 120 . . ?
C4B C3B H3B 120 . . ?
C2B C3B H3B 120 . . ?
C3B C4B C5B 120 . . ?
C3B C4B H4B 120 . . ?
C5B C4B H4B 120 . . ?
C6B C5B C4B 120 . . ?
C6B C5B H5B 120 . . ?
C4B C5B H5B 120 . . ?
C5B C6B C1B 120 . . ?
C5B C6B H6B 120 . . ?
C1B C6B H6B 120 . . ?
C1B C7B H7B1 109.5 . . ?
C1B C7B H7B2 109.5 . . ?
H7B1 C7B H7B2 109.5 . . ?
C1B C7B H7B3 109.5 . . ?
H7B1 C7B H7B3 109.5 . . ?
H7B2 C7B H7B3 109.5 . . ?
C1B C7B H7B4 109.5 . . ?
H7B1 C7B H7B4 141.1 . . ?
H7B2 C7B H7B4 56.3 . . ?
H7B3 C7B H7B4 56.3 . . ?
C1B C7B H7B5 109.5 . . ?
H7B1 C7B H7B5 56.3 . . ?
H7B2 C7B H7B5 141.1 . . ?
H7B3 C7B H7B5 56.3 . . ?
H7B4 C7B H7B5 109.5 . . ?
C1B C7B H7B6 109.5 . . ?
H7B1 C7B H7B6 56.3 . . ?
H7B2 C7B H7B6 56.3 . . ?
H7B3 C7B H7B6 141.1 . . ?
H7B4 C7B H7B6 109.5 . . ?
H7B5 C7B H7B6 109.5 . . ?

loop_
_geom_bond_atom_site_label_1
_geom_bond_atom_site_label_2
_geom_bond_distance
_geom_bond_site_symmetry_2
_geom_bond_publ_flag
K O3 2.8193(15) . ?
K C19 3.121(2) . ?
K C18 3.158(2) . ?
K C20 3.211(2) . ?
K C35 3.246(2) 3_575 ?
K C42 3.256(2) . ?
K C17 3.284(2) . ?
K C36 3.307(2) . ?
K S 3.3183(7) . ?
K C21 3.333(2) . ?
K C34 3.382(3) 3_575 ?
K C22 3.397(2) . ?
S C29 1.867(2) . ?
S C36 1.873(2) . ?
S K 3.5123(7) 3_575 ?
Si1 O1 1.6450(15) . ?
Si1 N1 1.7301(17) . ?
Si1 C14 1.868(2) . ?
Si1 C13 1.879(2) . ?
Si2 O1 1.6414(15) . ?
Si2 N2 1.7257(17) . ?
Si2 C15 1.859(2) . ?
Si2 C16 1.869(2) . ?
Al O2 1.7676(15) . ?
Al O3 1.7911(15) . ?
Al N2 1.8469(17) . ?
Al N1 1.8537(17) . ?
O2 C29 1.371(2) . ?
O3 C36 1.391(2) . ?
N1 C1 1.439(2) . ?
N2 C17 1.432(2) . ?
C1 C6 1.419(3) . ?
C1 C2 1.421(3) . ?
C2 C3 1.389(3) . ?
C2 C7 1.520(3) . ?
C3 C4 1.380(4) . ?
C3 H3 0.95 . ?
C4 C5 1.385(3) . ?
C4 H4 0.95 . ?
C5 C6 1.391(3) . ?
C5 H5 0.95 . ?
C6 C10 1.528(3) . ?
C7 C9 1.528(3) . ?
C7 C8 1.531(3) . ?
C7 H7 1 . ?
C8 H8A 0.98 . ?
C8 H8B 0.98 . ?
C8 H8C 0.98 . ?
C9 H9A 0.98 . ?
C9 H9B 0.98 . ?
C9 H9C 0.98 . ?
C10 C12 1.521(3) . ?
C10 C11 1.529(3) . ?
C10 H10 1 . ?
C11 H11A 0.98 . ?
C11 H11B 0.98 . ?
C11 H11C 0.98 . ?
C12 H12A 0.98 . ?
C12 H12B 0.98 . ?
C12 H12C 0.98 . ?
C13 H13A 0.98 . ?
C13 H13B 0.98 . ?
C13 H13C 0.98 . ?
C14 H14A 0.98 . ?
C14 H14B 0.98 . ?
C14 H14C 0.98 . ?
C15 H15A 0.98 . ?
C15 H15B 0.98 . ?
C15 H15C 0.98 . ?
C16 H16A 0.98 . ?
C16 H16B 0.98 . ?
C16 H16C 0.98 . ?
C17 C18 1.419(3) . ?
C17 C22 1.419(3) . ?
C18 C19 1.401(3) . ?
C18 C23 1.519(3) . ?
C19 C20 1.384(3) . ?
C19 H19 0.95 . ?
C20 C21 1.390(3) . ?
C20 H20 0.95 . ?
C21 C22 1.395(3) . ?
C21 H21 0.95 . ?
C22 C26 1.519(3) . ?
C23 C24 1.527(3) . ?
C23 C25 1.531(3) . ?
C23 H23 1 . ?
C24 H24A 0.98 . ?
C24 H24B 0.98 . ?
C24 H24C 0.98 . ?
C25 H25A 0.98 . ?
C25 H25B 0.98 . ?
C25 H25C 0.98 . ?
C26 C27 1.530(3) . ?
C26 C28 1.533(3) . ?
C26 H26 1 . ?
C27 H27A 0.98 . ?
C27 H27B 0.98 . ?
C27 H27C 0.98 . ?
C28 H28A 0.98 . ?
C28 H28B 0.98 . ?
C28 H28C 0.98 . ?
C29 C30 1.519(3) . ?
C29 H29 1 . ?
C30 C31 1.386(3) . ?
C30 C35 1.398(3) . ?
C30 K 3.435(2) 3_575 ?
C31 C32 1.390(3) . ?
C31 H31 0.95 . ?
C32 C33 1.385(4) . ?
C32 H32 0.95 . ?
C33 C34 1.384(4) . ?
C33 H33 0.95 . ?
C34 C35 1.393(3) . ?
C34 K 3.382(3) 3_575 ?
C34 H34 0.95 . ?
C35 K 3.246(2) 3_575 ?
C35 H35 0.95 . ?
C36 C37 1.517(3) . ?
C36 H36 1 . ?
C37 C42 1.386(3) . ?
C37 C38 1.393(3) . ?
C38 C39 1.387(4) . ?
C38 H38 0.95 . ?
C39 C40 1.379(5) . ?
C39 H39 0.95 . ?
C40 C41 1.382(4) . ?
C40 H40 0.95 . ?
C41 C42 1.400(3) . ?
C41 H41 0.95 . ?
C42 H42 0.95 . ?
C1A C7A 1.381(13) . ?
C1A C2A 1.39 . ?
C1A C6A 1.39 . ?
C2A C3A 1.39 . ?
C2A H2A 0.95 . ?
C3A C4A 1.39 . ?
C3A H3A 0.95 . ?
C4A C5A 1.39 . ?
C4A H4A 0.95 . ?
C5A C6A 1.39 . ?
C5A H5A 0.95 . ?
C6A H6A 0.95 . ?
C7A H7A1 0.98 . ?
C7A H7A2 0.98 . ?
C7A H7A3 0.98 . ?
C7A H7A4 0.98 . ?
C7A H7A5 0.98 . ?
C7A H7A6 0.98 . ?
C1B C7B 1.307(16) . ?
C1B C2B 1.39 . ?
C1B C6B 1.39 . ?
C2B C3B 1.39 . ?
C2B H2B 0.95 . ?
C3B C4B 1.39 . ?
C3B H3B 0.95 . ?
C4B C5B 1.39 . ?
C4B H4B 0.95 . ?
C5B C6B 1.39 . ?
C5B H5B 0.95 . ?
C6B H6B 0.95 . ?
C7B H7B1 0.98 . ?
C7B H7B2 0.98 . ?
C7B H7B3 0.98 . ?
C7B H7B4 0.98 . ?
C7B H7B5 0.98 . ?
C7B H7B6 0.98 . ?
